data_7702004
loop_
_publ_author_name
'Ren, Yanwei'
'Cheng, Xiaofei'
'Yang, Shaorong'
'Qi, Chaorong'
'Jiang, Huanfeng'
'Mao, Qiuping'

_publ_section_title
;
 A chiral mixed metal-organic framework based on a Ni(saldpen)
 metalloligand: synthesis, characterization and catalytic performances.
;
_journal_issue 27
_journal_name_full 'Dalton transactions (Cambridge, England : 2003)'
_journal_page_first 9930
_journal_page_last 9937
_journal_paper_doi 10.1039/c3dt50664a
_journal_volume 42
_journal_year 2013
_chemical_absolute_configuration unk
_chemical_formula_sum 'C171 H180 Cd4 Cl N9 Ni4 O31'
_chemical_formula_weight 3577.13
_space_group_IT_number 4
_space_group_name_Hall 'P 2yb'
_space_group_name_H-M_alt 'P 1 21 1'
_symmetry_cell_setting monoclinic
_symmetry_space_group_name_H-M 'P 1 21 1'
_atom_sites_solution_hydrogens geom
_atom_sites_solution_primary direct
_atom_sites_solution_secondary difmap
_audit_creation_method SHELXL-97
_cell_angle_alpha 90.00
_cell_angle_beta 95.26(3)
_cell_angle_gamma 90.00
_cell_formula_units_Z 2
_cell_length_a 23.235(5)
_cell_length_b 11.855(2)
_cell_length_c 36.749(7)
_cell_measurement_temperature 293(2)
_cell_volume 10080(3)
_computing_structure_refinement 'SHELXL-97 (Sheldrick, 1997)'
_computing_structure_solution 'SHELXS-97 (Sheldrick, 1990)'
_diffrn_ambient_temperature 293(2)
_diffrn_measured_fraction_theta_full 0.974
_diffrn_measured_fraction_theta_max 0.974
_diffrn_radiation_monochromator graphite
_diffrn_radiation_source 'fine-focus sealed tube'
_diffrn_radiation_type MoK\a
_diffrn_radiation_wavelength 0.71073
_diffrn_reflns_av_R_equivalents 0.0847
_diffrn_reflns_av_sigmaI/netI 0.1229
_diffrn_reflns_limit_h_max 27
_diffrn_reflns_limit_h_min -27
_diffrn_reflns_limit_k_max 13
_diffrn_reflns_limit_k_min -14
_diffrn_reflns_limit_l_max 43
_diffrn_reflns_limit_l_min -43
_diffrn_reflns_number 70940
_diffrn_reflns_theta_full 25.00
_diffrn_reflns_theta_max 25.00
_diffrn_reflns_theta_min 3.00
_exptl_absorpt_coefficient_mu 0.852
_exptl_absorpt_correction_T_max 0.9196
_exptl_absorpt_correction_T_min 0.8481
_exptl_absorpt_correction_type multi-scan
_exptl_crystal_colour brown
_exptl_crystal_density_diffrn 1.179
_exptl_crystal_density_method 'not measured'
_exptl_crystal_description block
_exptl_crystal_F_000 3676
_exptl_crystal_size_max 0.20
_exptl_crystal_size_mid 0.20
_exptl_crystal_size_min 0.10
_platon_squeeze_details ' </pre></body></html>'
_refine_diff_density_max 1.801
_refine_diff_density_min -0.757
_refine_diff_density_rms 0.108
_refine_ls_abs_structure_details 'Flack H D (1983), Acta Cryst. A39, 876-881'
_refine_ls_abs_structure_Flack 0.045(19)
_refine_ls_extinction_method none
_refine_ls_goodness_of_fit_ref 0.978
_refine_ls_matrix_type full
_refine_ls_number_parameters 1981
_refine_ls_number_reflns 31319
_refine_ls_number_restraints 211
_refine_ls_restrained_S_all 0.979
_refine_ls_R_factor_all 0.1037
_refine_ls_R_factor_gt 0.0739
_refine_ls_shift/su_max 0.001
_refine_ls_shift/su_mean 0.000
_refine_ls_structure_factor_coef Fsqd
_refine_ls_weighting_details 'calc w=1/[\s^2^(Fo^2^)+(0.1108P)^2^+0.0000P] where P=(Fo^2^+2Fc^2^)/3'
_refine_ls_weighting_scheme calc
_refine_ls_wR_factor_gt 0.1811
_refine_ls_wR_factor_ref 0.1979
_reflns_number_gt 21044
_reflns_number_total 31319
_reflns_threshold_expression &gt;2sigma(I)
_cod_data_source_file c3dt50664a.cif
_cod_data_source_block shelxl
_cod_depositor_comments
;
The following automatic conversions were performed:

data item '_symmetry_cell_setting' value 'Monoclinic' was changed to
'monoclinic' in accordance with the
/home/saulius/struct/COD-crude-data/automatic-downloads/DataCite-retrospective/RSC/depositions/lib/dictionaries/cif_core.dic
dictionary named 'cif_core.dic' version 2.4.2 last updated on
2011-04-26.

Automatic conversion script
Id: cif_fix_values 6909 2019-04-08 15:41:33Z antanas 
;
_cod_original_sg_symbol_H-M P2(1)
_cod_database_code 7702004

loop_
_symmetry_equiv_pos_as_xyz
'x, y, z'
'-x, y+1/2, -z'

loop_
_atom_site_label
_atom_site_type_symbol
_atom_site_fract_x
_atom_site_fract_y
_atom_site_fract_z
_atom_site_U_iso_or_equiv
_atom_site_adp_type
_atom_site_occupancy
_atom_site_symmetry_multiplicity
_atom_site_calc_flag
_atom_site_refinement_flags
Cd2 Cd 0.24157(4) 0.66130(6) 0.746812(19) 0.0460(2) Uani 1 1 d .
Cd3 Cd 0.13483(3) 0.98379(6) 0.716646(18) 0.0462(2) Uani 1 1 d .
Cd1 Cd 0.40416(4) 0.63183(7) 0.77452(2) 0.0523(2) Uani 1 1 d .
Cd4 Cd 0.05657(4) 1.21838(7) 0.77023(2) 0.0525(2) Uani 1 1 d .
Ni2 Ni 0.41590(5) 0.49780(11) 0.51367(3) 0.0391(3) Uani 1 1 d .
Ni1 Ni 0.08605(6) 0.04119(11) 0.51801(3) 0.0396(3) Uani 1 1 d .
Ni3 Ni 0.42185(5) 0.70828(12) 0.97554(3) 0.0435(3) Uani 1 1 d .
Ni4 Ni 0.08003(6) 0.18655(12) 0.97485(4) 0.0516(4) Uani 1 1 d .
O9 O 0.3646(3) 0.8154(6) 0.96882(18) 0.0466(18) Uani 1 1 d .
O10 O 0.4171(3) 0.7259(6) 1.02547(17) 0.0503(18) Uani 1 1 d .
C78 C 0.3384(4) 0.8529(10) 0.9383(3) 0.044(3) Uani 1 1 d .
N5 N 0.4210(3) 0.6753(7) 0.9262(2) 0.041(2) Uani 1 1 d .
C81 C 0.2710(5) 0.9192(9) 0.8719(3) 0.050(3) Uani 1 1 d .
N6 N 0.4841(3) 0.6096(8) 0.9819(2) 0.046(2) Uani 1 1 d .
C166 C 0.3869(4) 0.7172(9) 0.9004(2) 0.046(3) Uani 1 1 d .
H16A H 0.3888 0.6867 0.8772 0.055 Uiso 1 1 calc R
C103 C 0.5107(5) 0.5892(10) 0.9472(3) 0.052(3) Uani 1 1 d .
H10A H 0.5309 0.5165 0.9485 0.063 Uiso 1 1 calc R
C80 C 0.3133(5) 0.8359(9) 0.8714(3) 0.050(3) Uani 1 1 d .
H80A H 0.3193 0.8008 0.8495 0.060 Uiso 1 1 calc R
C83 C 0.2954(5) 0.9412(9) 0.9395(3) 0.046(3) Uani 1 1 d .
C92 C 0.4845(4) 0.5796(9) 1.0457(3) 0.045(3) Uani 1 1 d .
C91 C 0.4395(4) 0.6603(9) 1.0512(2) 0.043(2) Uani 1 1 d .
C93 C 0.5085(5) 0.5136(10) 1.0754(3) 0.059(3) Uani 1 1 d .
H93A H 0.5385 0.4646 1.0714 0.071 Uiso 1 1 calc R
C87 C 0.2852(5) 1.0015(9) 0.9745(3) 0.046(3) Uani 1 1 d .
C95 C 0.4455(5) 0.6003(10) 1.1144(3) 0.055(3) Uani 1 1 d .
H95A H 0.4334 0.6084 1.1377 0.066 Uiso 1 1 calc R
C96 C 0.4198(5) 0.6669(10) 1.0879(3) 0.051(3) Uani 1 1 d .
C104 C 0.4591(4) 0.5835(8) 0.9172(3) 0.043(3) Uani 1 1 d .
H10B H 0.4736 0.6001 0.8936 0.052 Uiso 1 1 calc R
C79 C 0.3476(5) 0.8033(10) 0.9037(3) 0.051(3) Uani 1 1 d .
O1 O 0.1464(3) 0.1460(6) 0.51964(16) 0.0438(17) Uani 1 1 d .
O7 O 0.1993(3) 0.8014(7) 0.7124(2) 0.058(2) Uani 1 1 d .
O19 O 0.4618(4) 0.6993(7) 0.7321(2) 0.068(2) Uani 1 1 d .
O15 O 0.2835(3) 0.5364(6) 0.78666(19) 0.0518(18) Uani 1 1 d .
O17 O 0.4534(4) 0.7708(8) 0.8109(2) 0.067(2) Uani 1 1 d .
O25 O 0.2112(4) 1.1230(8) 0.7333(3) 0.078(3) Uani 1 1 d .
O1W O 0.3764(3) 0.4993(6) 0.73201(19) 0.060(2) Uani 1 1 d .
H1WA H 0.3478 0.5119 0.7164 0.072 Uiso 1 1 d R
H1WB H 0.3945 0.4371 0.7317 0.072 Uiso 1 1 d R
N2 N 0.0233(3) -0.0510(6) 0.51673(19) 0.0367(19) Uani 1 1 d .
O2 O 0.0823(3) 0.0552(6) 0.46846(18) 0.0519(19) Uani 1 1 d .
O16 O 0.3613(4) 0.5803(7) 0.8227(2) 0.068(2) Uani 1 1 d .
O8 O 0.1857(4) 0.9339(8) 0.6714(2) 0.081(3) Uani 1 1 d .
O2W O 0.1746(4) 0.7262(8) 0.7838(2) 0.084(3) Uani 1 1 d .
H2WA H 0.1415 0.6955 0.7832 0.101 Uiso 1 1 d R
H2WB H 0.1829 0.7814 0.7981 0.101 Uiso 1 1 d R
O4 O 0.2649(3) 0.5404(7) 0.70071(18) 0.0550(19) Uani 1 1 d .
N1 N 0.0947(3) 0.0109(7) 0.5671(2) 0.039(2) Uani 1 1 d .
O5 O 0.3708(3) 0.6246(5) 0.51358(16) 0.0393(16) Uani 1 1 d .
O6 O 0.4017(3) 0.5001(6) 0.46288(17) 0.0481(17) Uani 1 1 d .
N3 N 0.4283(3) 0.4971(7) 0.5631(2) 0.0405(19) Uani 1 1 d .
C2 C 0.1647(4) 0.1577(8) 0.5842(2) 0.040(2) Uani 1 1 d .
N4 N 0.4620(3) 0.3727(7) 0.5147(2) 0.040(2) Uani 1 1 d .
C1 C 0.1709(4) 0.1967(8) 0.5486(2) 0.039(2) Uani 1 1 d .
C6 C 0.2062(4) 0.2929(8) 0.5436(2) 0.038(2) Uani 1 1 d .
C3 C 0.1885(4) 0.2187(9) 0.6158(3) 0.049(3) Uani 1 1 d .
H3A H 0.1848 0.1916 0.6392 0.058 Uiso 1 1 calc R
C4 C 0.2174(4) 0.3194(8) 0.6104(3) 0.037(2) Uani 1 1 d .
O3 O 0.1830(3) 0.5070(7) 0.7226(2) 0.059(2) Uani 1 1 d .
C63 C 0.4796(4) 0.3242(8) 0.5513(2) 0.040(2) Uani 1 1 d .
H63A H 0.5189 0.2937 0.5520 0.048 Uiso 1 1 calc R
O11 O 0.1510(3) 0.9554(6) 0.77627(18) 0.0531(19) Uani 1 1 d .
C60 C 0.4814(4) 0.3242(9) 0.4862(2) 0.041(2) Uani 1 1 d .
H60A H 0.5070 0.2644 0.4906 0.049 Uiso 1 1 calc R
C49 C 0.2071(5) 0.8386(9) 0.6806(3) 0.045(3) Uani 1 1 d .
O22 O -0.0157(5) 1.3643(9) 0.7710(2) 0.095(3) Uani 1 1 d .
O12 O 0.1223(4) 1.1153(8) 0.8011(2) 0.082(3) Uani 1 1 d .
C55 C 0.4094(5) 0.4574(9) 0.4012(3) 0.049(3) Uani 1 1 d .
C54 C 0.4253(4) 0.4377(10) 0.4384(3) 0.047(3) Uani 1 1 d .
O3W O 0.0630(4) 0.8286(15) 0.7133(2) 0.158(7) Uani 1 1 d .
H3WA H 0.0745 0.7608 0.7117 0.190 Uiso 1 1 d R
H3WB H 0.0272 0.8427 0.7137 0.190 Uiso 1 1 d R
O5W O 0.1331(5) 1.3113(8) 0.7473(3) 0.117(4) Uani 1 1 d .
H5WA H 0.1374 1.3819 0.7506 0.140 Uiso 1 1 d R
H5WB H 0.1569 1.2748 0.7356 0.140 Uiso 1 1 d R
C59 C 0.4667(5) 0.3547(9) 0.4493(3) 0.049(3) Uani 1 1 d .
N8 N 0.0570(3) 0.1839(8) 0.9258(2) 0.053(2) Uani 1 1 d .
O13 O 0.1262(3) 0.3080(6) 0.97121(19) 0.0505(18) Uani 1 1 d .
O14 O 0.1053(3) 0.1875(8) 1.02379(19) 0.068(2) Uani 1 1 d .
C131 C 0.0858(5) 0.1308(10) 1.0496(3) 0.056(3) Uani 1 1 d .
C123 C 0.0853(5) 0.2291(10) 0.9014(3) 0.053(3) Uani 1 1 d .
H12A H 0.0733 0.2113 0.8773 0.063 Uiso 1 1 calc R
C143 C 0.0051(4) 0.1162(10) 0.9148(3) 0.054(3) Uani 1 1 d .
H14A H 0.0079 0.0856 0.8902 0.065 Uiso 1 1 calc R
C27 C 0.0583(5) -0.0773(8) 0.5802(2) 0.042(3) Uani 1 1 d .
H27A H 0.0491 -0.0581 0.6050 0.051 Uiso 1 1 calc R
C15 C 0.0551(4) -0.0110(9) 0.4435(2) 0.041(2) Uani 1 1 d .
C26 C 0.0017(4) -0.0709(8) 0.5538(2) 0.035(2) Uani 1 1 d .
H26A H -0.0176 -0.1444 0.5536 0.042 Uiso 1 1 calc R
C21 C -0.0042(4) -0.0987(9) 0.4892(3) 0.044(3) Uani 1 1 d .
H21A H -0.0347 -0.1462 0.4934 0.052 Uiso 1 1 calc R
C117 C 0.1488(4) 0.3473(9) 0.9422(3) 0.046(3) Uani 1 1 d .
C144 C 0.0106(6) 0.0165(14) 0.9438(5) 0.110(4) Uani 1 1 d U
H14B H -0.0283 -0.0124 0.9466 0.132 Uiso 1 1 calc R
C16 C 0.0089(5) -0.0840(9) 0.4526(3) 0.050(3) Uani 1 1 d .
N7 N 0.0329(4) 0.0639(8) 0.9781(3) 0.059(3) Uani 1 1 d .
C46 C 0.3555(4) 0.6306(9) 0.5767(2) 0.040(2) Uani 1 1 d .
C72 C 0.4375(4) 0.2315(8) 0.5591(2) 0.046(3) Uani 1 1 d D
C64 C 0.4782(4) 0.4252(9) 0.5779(3) 0.043(2) Uani 1 1 d .
H64A H 0.4704 0.3968 0.6021 0.052 Uiso 1 1 calc R
C43 C 0.2780(5) 0.8006(9) 0.5609(3) 0.047(3) Uani 1 1 d .
H43A H 0.2512 0.8582 0.5560 0.056 Uiso 1 1 calc R
C118 C 0.1899(4) 0.4351(9) 0.9454(3) 0.044(3) Uani 1 1 d .
C5 C 0.2267(4) 0.3506(8) 0.5749(3) 0.041(2) Uani 1 1 d .
H5A H 0.2484 0.4153 0.5719 0.049 Uiso 1 1 calc R
C44 C 0.2854(5) 0.7598(9) 0.5970(3) 0.045(3) Uani 1 1 d .
C119 C 0.2174(5) 0.4668(9) 0.9147(3) 0.050(3) Uani 1 1 d .
H11A H 0.2459 0.5221 0.9172 0.061 Uiso 1 1 calc R
C41 C 0.3457(4) 0.6672(9) 0.5404(3) 0.044(3) Uani 1 1 d .
C45 C 0.3244(4) 0.6758(9) 0.6041(3) 0.045(3) Uani 1 1 d .
H45A H 0.3306 0.6475 0.6278 0.054 Uiso 1 1 calc R
O23 O 0.0493(4) 1.1252(7) 0.72021(19) 0.063(2) Uani 1 1 d .
C47 C 0.2503(5) 0.8119(9) 0.6230(3) 0.048(3) Uani 1 1 d .
H47A H 0.2288 0.8745 0.6148 0.058 Uiso 1 1 calc R
C84 C 0.2338(5) 0.9416(9) 0.8395(3) 0.052(3) Uani 1 1 d .
H84A H 0.2421 0.9019 0.8188 0.062 Uiso 1 1 calc R
C167 C 0.5050(4) 0.5644(9) 1.0120(3) 0.050(3) Uani 1 1 d .
H16B H 0.5368 0.5173 1.0109 0.059 Uiso 1 1 calc R
C58 C 0.4940(4) 0.2947(9) 0.4225(3) 0.045(3) Uani 1 1 d .
H58A H 0.5220 0.2412 0.4299 0.054 Uiso 1 1 calc R
C105 C 0.5540(4) 0.6847(9) 0.9394(2) 0.052(3) Uani 1 1 d D
C8 C 0.2320(5) 0.3967(11) 0.6406(3) 0.060(3) Uani 1 1 d .
H8A H 0.2623 0.4469 0.6385 0.072 Uiso 1 1 calc R
C137 C 0.0174(5) 0.0232(10) 1.0081(3) 0.061(3) Uani 1 1 d .
H13A H -0.0115 -0.0312 1.0057 0.073 Uiso 1 1 calc R
C127 C 0.2065(5) 0.4945(10) 0.9822(3) 0.055(3) Uani 1 1 d .
C101 C 0.5105(5) 0.4409(10) 1.1379(3) 0.059(3) Uani 1 1 d .
H10C H 0.5371 0.3869 1.1319 0.071 Uiso 1 1 calc R
C139 C 0.1647(6) 0.2179(12) 1.0957(3) 0.067(3) Uani 1 1 d .
C125 C 0.2839(4) 0.5084(9) 0.8501(3) 0.048(3) Uani 1 1 d .
H12B H 0.3025 0.5276 0.8727 0.058 Uiso 1 1 calc R
C18 C -0.0065(5) -0.1538(9) 0.3905(3) 0.052(3) Uani 1 1 d .
C168 C 0.3628(5) 0.5397(12) 0.3888(3) 0.066(4) Uani 1 1 d .
C66 C 0.5354(4) 0.4882(10) 0.5815(3) 0.065(4) Uani 1 1 d D
C136 C 0.1100(5) 0.1447(11) 1.0870(3) 0.063(3) Uani 1 1 d .
C88 C 0.2422(5) 1.1006(10) 0.9682(3) 0.066(4) Uani 1 1 d .
H88A H 0.2575 1.1551 0.9524 0.080 Uiso 1 1 calc R
H88B H 0.2366 1.1354 0.9912 0.080 Uiso 1 1 calc R
H88C H 0.2059 1.0728 0.9572 0.080 Uiso 1 1 calc R
C9 C 0.2046(5) 0.4004(11) 0.6714(3) 0.059(3) Uani 1 1 d .
H9A H 0.1755 0.3483 0.6743 0.070 Uiso 1 1 calc R
C99 C 0.3821(7) 0.8664(11) 1.0854(4) 0.084(5) Uani 1 1 d .
H99A H 0.4153 0.8920 1.1006 0.101 Uiso 1 1 calc R
H99B H 0.3496 0.9136 1.0891 0.101 Uiso 1 1 calc R
H99C H 0.3900 0.8701 1.0602 0.101 Uiso 1 1 calc R
C85 C 0.1894(5) 1.0109(10) 0.8351(3) 0.064(3) Uani 1 1 d .
H85A H 0.1820 1.0542 0.8552 0.077 Uiso 1 1 calc R
C124 C 0.2347(5) 0.4522(10) 0.8493(3) 0.053(3) Uani 1 1 d .
H12C H 0.2180 0.4321 0.8262 0.064 Uiso 1 1 calc R
C151 C 0.0451(6) -0.0750(14) 0.9330(5) 0.121(4) Uani 1 1 d DU
C22 C 0.1168(6) 0.0685(11) 0.3944(3) 0.064(4) Uani 1 1 d .
C20 C 0.0681(5) -0.0101(9) 0.4060(3) 0.049(3) Uani 1 1 d .
C121 C 0.1607(4) 0.3400(9) 0.8755(3) 0.048(3) Uani 1 1 d .
H12D H 0.1497 0.3109 0.8524 0.057 Uiso 1 1 calc R
C90 C 0.3386(5) 1.0476(10) 0.9944(3) 0.059(3) Uani 1 1 d .
H90A H 0.3562 1.1006 0.9791 0.070 Uiso 1 1 calc R
H90B H 0.3651 0.9870 1.0007 0.070 Uiso 1 1 calc R
H90C H 0.3291 1.0847 1.0163 0.070 Uiso 1 1 calc R
C97 C 0.3688(5) 0.7472(10) 1.0951(3) 0.059(3) Uani 1 1 d .
C61 C 0.5117(5) 0.2482(10) 0.3600(3) 0.056(3) Uani 1 1 d .
H61A H 0.5379 0.1952 0.3702 0.068 Uiso 1 1 calc R
C126 C 0.3099(5) 0.5413(9) 0.8178(3) 0.046(3) Uani 1 1 d .
C98 C 0.3157(6) 0.7062(14) 1.0720(4) 0.094(5) Uani 1 1 d .
H98A H 0.2835 0.7541 1.0759 0.112 Uiso 1 1 calc R
H98B H 0.3071 0.6303 1.0789 0.112 Uiso 1 1 calc R
H98C H 0.3227 0.7080 1.0467 0.112 Uiso 1 1 calc R
C77 C 0.4572(7) 0.1229(9) 0.5631(6) 0.127(5) Uani 1 1 d DU
H77A H 0.4963 0.1084 0.5617 0.153 Uiso 1 1 calc R
C135 C 0.0851(5) 0.0894(11) 1.1146(3) 0.063(3) Uani 1 1 d .
H13B H 0.1001 0.1026 1.1386 0.076 Uiso 1 1 calc R
C120 C 0.2035(4) 0.4176(11) 0.8801(3) 0.053(3) Uani 1 1 d .
C19 C 0.0387(5) -0.0810(10) 0.3820(3) 0.057(3) Uani 1 1 d .
H19A H 0.0489 -0.0817 0.3581 0.069 Uiso 1 1 calc R
C48 C 0.2454(5) 0.7791(9) 0.6583(3) 0.057(3) Uani 1 1 d .
H48A H 0.2668 0.7181 0.6680 0.068 Uiso 1 1 calc R
C10 C 0.2188(5) 0.4832(9) 0.7005(3) 0.050(3) Uani 1 1 d .
C140 C 0.2133(5) 0.1725(13) 1.0741(4) 0.086(4) Uani 1 1 d .
H14C H 0.2211 0.0953 1.0806 0.103 Uiso 1 1 calc R
H14D H 0.2476 0.2167 1.0797 0.103 Uiso 1 1 calc R
H14E H 0.2016 0.1772 1.0484 0.103 Uiso 1 1 calc R
C82 C 0.2654(5) 0.9700(10) 0.9064(3) 0.057(3) Uani 1 1 d .
H82A H 0.2389 1.0287 0.9068 0.068 Uiso 1 1 calc R
O20 O 0.4329(4) 0.5999(8) 0.6826(2) 0.081(3) Uani 1 1 d .
O18 O 0.5004(5) 0.8640(9) 0.7687(2) 0.113(4) Uani 1 1 d .
H18A H 0.4888 0.8113 0.7556 0.136 Uiso 1 1 calc R
O24 O 0.0949(4) 1.1018(9) 0.6744(2) 0.093(3) Uani 1 1 d U
O21 O 0.0448(5) 1.3194(9) 0.8167(2) 0.088(3) Uani 1 1 d .
C159 C 0.0581(5) 1.1567(11) 0.6894(3) 0.063(3) Uani 1 1 d U
C62 C 0.5073(5) 0.2556(9) 0.3247(3) 0.056(3) Uani 1 1 d .
H62A H 0.4838 0.3112 0.3133 0.067 Uiso 1 1 calc R
C40 C -0.0345(5) -0.2291(10) 0.3643(3) 0.055(3) Uani 1 1 d .
H40A H -0.0646 -0.2682 0.3736 0.065 Uiso 1 1 calc R
C157 C -0.0008(7) 1.3742(12) 0.8028(4) 0.078(4) Uani 1 1 d .
C17 C -0.0182(5) -0.1541(10) 0.4258(3) 0.055(3) Uani 1 1 d .
H17A H -0.0461 -0.2041 0.4327 0.066 Uiso 1 1 calc R
C161 C 0.4620(5) 0.6790(10) 0.6977(3) 0.059(3) Uani 1 1 d .
C110 C 0.5680(5) 0.7696(9) 0.9646(3) 0.069(4) Uani 1 1 d D
H11B H 0.5514 0.7732 0.9867 0.082 Uiso 1 1 calc R
C162 C 0.4837(7) 0.8475(14) 0.8040(3) 0.078(4) Uani 1 1 d .
C158 C -0.0289(5) 1.4550(10) 0.8266(3) 0.062(3) Uani 1 1 d .
H15A H -0.0575 1.5043 0.8169 0.075 Uiso 1 1 calc R
C53 C 0.2674(5) 0.7325(10) 0.4681(3) 0.060(3) Uani 1 1 d .
H53A H 0.2312 0.7096 0.4763 0.072 Uiso 1 1 calc R
H53B H 0.2913 0.6674 0.4656 0.072 Uiso 1 1 calc R
H53C H 0.2607 0.7696 0.4449 0.072 Uiso 1 1 calc R
C106 C 0.5797(5) 0.6800(11) 0.9066(3) 0.078(4) Uani 1 1 d D
H10D H 0.5702 0.6218 0.8901 0.094 Uiso 1 1 calc R
C141 C 0.1863(7) 0.2170(15) 1.1353(3) 0.096(5) Uani 1 1 d .
H14F H 0.1949 0.1409 1.1429 0.116 Uiso 1 1 calc R
H14G H 0.1572 0.2474 1.1494 0.116 Uiso 1 1 calc R
H14H H 0.2207 0.2620 1.1390 0.116 Uiso 1 1 calc R
C52 C 0.3554(6) 0.8498(10) 0.4809(4) 0.071(4) Uani 1 1 d .
H52A H 0.3756 0.9020 0.4976 0.085 Uiso 1 1 calc R
H52B H 0.3472 0.8852 0.4575 0.085 Uiso 1 1 calc R
H52C H 0.3790 0.7843 0.4784 0.085 Uiso 1 1 calc R
C13 C 0.2481(5) 0.2435(9) 0.4861(3) 0.061(3) Uani 1 1 d .
H13C H 0.2839 0.2246 0.4999 0.073 Uiso 1 1 calc R
H13D H 0.2557 0.2699 0.4623 0.073 Uiso 1 1 calc R
H13E H 0.2238 0.1779 0.4837 0.073 Uiso 1 1 calc R
C145 C -0.0487(6) 0.1859(11) 0.9149(4) 0.081(4) Uani 1 1 d D
C171 C 0.3798(6) 0.6597(11) 0.4007(4) 0.076(4) Uani 1 1 d .
H17B H 0.4146 0.6809 0.3902 0.091 Uiso 1 1 calc R
H17C H 0.3862 0.6627 0.4269 0.091 Uiso 1 1 calc R
H17D H 0.3493 0.7108 0.3925 0.091 Uiso 1 1 calc R
C138 C 0.0121(6) -0.0450(10) 1.1375(3) 0.063(3) Uani 1 1 d .
H13F H -0.0204 -0.0882 1.1302 0.076 Uiso 1 1 calc R
C160 C 0.0281(5) 1.2439(10) 0.6688(3) 0.056(3) Uani 1 1 d .
H16C H 0.0013 1.2853 0.6806 0.067 Uiso 1 1 calc R
C129 C 0.2373(5) 0.4094(10) 1.0096(3) 0.059(3) Uani 1 1 d .
H12E H 0.2720 0.3826 1.0003 0.071 Uiso 1 1 calc R
H12F H 0.2120 0.3468 1.0129 0.071 Uiso 1 1 calc R
H12G H 0.2468 0.4461 1.0327 0.071 Uiso 1 1 calc R
C170 C 0.3044(6) 0.4965(15) 0.4029(4) 0.097(5) Uani 1 1 d .
H17E H 0.3090 0.4901 0.4290 0.117 Uiso 1 1 calc R
H17F H 0.2948 0.4240 0.3924 0.117 Uiso 1 1 calc R
H17G H 0.2740 0.5491 0.3958 0.117 Uiso 1 1 calc R
C109 C 0.6078(5) 0.8488(10) 0.9553(4) 0.089(5) Uani 1 1 d D
H10E H 0.6179 0.9067 0.9718 0.106 Uiso 1 1 calc R
C23 C 0.1010(7) 0.1931(13) 0.4014(4) 0.095(5) Uani 1 1 d .
H23A H 0.1312 0.2414 0.3942 0.114 Uiso 1 1 calc R
H23B H 0.0969 0.2036 0.4270 0.114 Uiso 1 1 calc R
H23C H 0.0653 0.2115 0.3875 0.114 Uiso 1 1 calc R
C14 C 0.2568(5) 0.4373(10) 0.5091(3) 0.060(3) Uani 1 1 d .
H14I H 0.2934 0.4167 0.5217 0.072 Uiso 1 1 calc R
H14J H 0.2393 0.4954 0.5226 0.072 Uiso 1 1 calc R
H14K H 0.2627 0.4647 0.4852 0.072 Uiso 1 1 calc R
C12 C 0.1604(5) 0.3718(11) 0.4854(3) 0.063(3) Uani 1 1 d .
H12H H 0.1672 0.3989 0.4616 0.076 Uiso 1 1 calc R
H12I H 0.1434 0.4308 0.4988 0.076 Uiso 1 1 calc R
H12J H 0.1346 0.3085 0.4831 0.076 Uiso 1 1 calc R
C50 C 0.2980(5) 0.8142(9) 0.4961(3) 0.053(3) Uani 1 1 d .
C67 C 0.5668(6) 0.4954(13) 0.6151(4) 0.122(5) Uani 1 1 d DU
H67A H 0.5539 0.4582 0.6351 0.146 Uiso 1 1 calc R
C102 C 0.4951(6) 0.4393(11) 1.1720(3) 0.071(4) Uani 1 1 d .
H10F H 0.4714 0.4952 1.1802 0.086 Uiso 1 1 calc R
C130 C 0.1529(6) 0.5380(11) 0.9968(4) 0.079(4) Uani 1 1 d .
H13I H 0.1346 0.5917 0.9800 0.095 Uiso 1 1 calc R
H13J H 0.1627 0.5738 1.0200 0.095 Uiso 1 1 calc R
H13K H 0.1269 0.4764 0.9998 0.095 Uiso 1 1 calc R
C94 C 0.4900(5) 0.5177(10) 1.1098(3) 0.054(3) Uani 1 1 d .
C11 C 0.2178(5) 0.3357(8) 0.5059(2) 0.041(2) Uani 1 1 d .
C33 C -0.0587(4) 0.1051(8) 0.5417(3) 0.055(3) Uani 1 1 d D
H33A H -0.0443 0.1131 0.5191 0.066 Uiso 1 1 calc R
C28 C -0.0396(4) 0.0175(8) 0.5642(2) 0.046(3) Uani 1 1 d D
C111 C 0.4312(4) 0.4708(9) 0.9150(2) 0.049(3) Uani 1 1 d D
C57 C 0.4804(5) 0.3134(10) 0.3859(3) 0.054(3) Uani 1 1 d .
C56 C 0.4381(5) 0.3938(9) 0.3763(3) 0.053(3) Uani 1 1 d .
H56A H 0.4281 0.4061 0.3516 0.064 Uiso 1 1 calc R
C34 C 0.0858(4) -0.1922(8) 0.5809(3) 0.043(3) Uani 1 1 d D
C29 C -0.0635(5) 0.0094(10) 0.5974(3) 0.076(4) Uani 1 1 d D
H29A H -0.0512 -0.0489 0.6132 0.091 Uiso 1 1 calc R
C89 C 0.2576(5) 0.9159(11) 1.0011(3) 0.071(4) Uani 1 1 d .
H89A H 0.2834 0.8536 1.0063 0.085 Uiso 1 1 calc R
H89B H 0.2214 0.8887 0.9897 0.085 Uiso 1 1 calc R
H89C H 0.2512 0.9537 1.0235 0.085 Uiso 1 1 calc R
C116 C 0.3922(6) 0.4374(10) 0.9386(3) 0.083(4) Uani 1 1 d D
H11C H 0.3815 0.4872 0.9564 0.099 Uiso 1 1 calc R
O4W O -0.0098(5) 1.062(3) 0.7921(3) 0.294(15) Uani 1 1 d U
H4WA H -0.0368 1.0805 0.8050 0.352 Uiso 1 1 d R
H4WB H -0.0052 0.9926 0.7867 0.352 Uiso 1 1 d R
C112 C 0.4439(6) 0.3979(10) 0.8873(3) 0.087(5) Uani 1 1 d D
H11D H 0.4692 0.4196 0.8704 0.104 Uiso 1 1 calc R
C51 C 0.2612(7) 0.9233(12) 0.4959(4) 0.100(6) Uani 1 1 d .
H51A H 0.2245 0.9066 0.5046 0.120 Uiso 1 1 calc R
H51B H 0.2553 0.9522 0.4714 0.120 Uiso 1 1 calc R
H51C H 0.2810 0.9786 0.5114 0.120 Uiso 1 1 calc R
C35 C 0.0762(6) -0.2634(10) 0.6094(4) 0.108(4) Uani 1 1 d DU
H35A H 0.0551 -0.2394 0.6283 0.129 Uiso 1 1 calc R
C75 C 0.3647(7) 0.0509(11) 0.5772(6) 0.124(5) Uani 1 1 d DU
H75A H 0.3420 -0.0068 0.5854 0.148 Uiso 1 1 calc R
C39 C 0.1186(6) -0.2297(9) 0.5538(4) 0.087(5) Uani 1 1 d D
H39A H 0.1262 -0.1812 0.5349 0.104 Uiso 1 1 calc R
C24 C 0.1718(6) 0.0361(14) 0.4147(4) 0.090(5) Uani 1 1 d .
H24A H 0.1803 -0.0412 0.4096 0.108 Uiso 1 1 calc R
H24B H 0.1688 0.0449 0.4405 0.108 Uiso 1 1 calc R
H24C H 0.2022 0.0835 0.4075 0.108 Uiso 1 1 calc R
C71 C 0.5542(5) 0.5471(11) 0.5525(4) 0.082(4) Uani 1 1 d D
H71A H 0.5314 0.5473 0.5303 0.098 Uiso 1 1 calc R
C30 C -0.1044(6) 0.0831(12) 0.6080(4) 0.101(6) Uani 1 1 d D
H30A H -0.1205 0.0723 0.6300 0.121 Uiso 1 1 calc R
C36 C 0.0989(6) -0.3724(11) 0.6092(4) 0.117(4) Uani 1 1 d DU
H36A H 0.0933 -0.4194 0.6288 0.140 Uiso 1 1 calc R
C108 C 0.6333(7) 0.8458(12) 0.9229(4) 0.087(4) Uani 1 1 d D
H10I H 0.6599 0.9008 0.9178 0.104 Uiso 1 1 calc R
C73 C 0.3802(4) 0.2462(11) 0.5641(4) 0.114(7) Uani 1 1 d D
H73A H 0.3646 0.3183 0.5618 0.137 Uiso 1 1 calc R
C169 C 0.3502(7) 0.5448(17) 0.3466(4) 0.120(7) Uani 1 1 d .
H16H H 0.3836 0.5731 0.3360 0.143 Uiso 1 1 calc R
H16I H 0.3179 0.5939 0.3404 0.143 Uiso 1 1 calc R
H16J H 0.3412 0.4705 0.3374 0.143 Uiso 1 1 calc R
C113 C 0.4182(7) 0.2920(13) 0.8852(4) 0.121(6) Uani 1 1 d D
H11E H 0.4259 0.2441 0.8662 0.145 Uiso 1 1 calc R
C100 C 0.3562(8) 0.7460(15) 1.1337(4) 0.119(7) Uani 1 1 d .
H10J H 0.3891 0.7736 1.1488 0.142 Uiso 1 1 calc R
H10K H 0.3478 0.6702 1.1408 0.142 Uiso 1 1 calc R
H10L H 0.3234 0.7933 1.1367 0.142 Uiso 1 1 calc R
C74 C 0.3450(6) 0.1590(10) 0.5722(4) 0.109(6) Uani 1 1 d D
H74A H 0.3062 0.1739 0.5744 0.131 Uiso 1 1 calc R
C133 C 0.0156(5) -0.0077(12) 1.0722(3) 0.073(4) Uani 1 1 d .
H13L H -0.0141 -0.0599 1.0675 0.088 Uiso 1 1 calc R
C122 C 0.1320(5) 0.3020(9) 0.9071(3) 0.044(3) Uani 1 1 d .
C132 C 0.0379(6) 0.0496(12) 1.0432(3) 0.073(4) Uani 1 1 d .
C134 C 0.0380(5) 0.0136(11) 1.1086(3) 0.065(3) Uani 1 1 d .
C114 C 0.3819(6) 0.2556(11) 0.9103(4) 0.086(5) Uani 1 1 d D
H11F H 0.3668 0.1828 0.9095 0.103 Uiso 1 1 calc R
C142 C 0.1505(6) 0.3375(12) 1.0859(4) 0.081(4) Uani 1 1 d .
H14L H 0.1361 0.3418 1.0607 0.097 Uiso 1 1 calc R
H14M H 0.1847 0.3829 1.0901 0.097 Uiso 1 1 calc R
H14N H 0.1216 0.3646 1.1008 0.097 Uiso 1 1 calc R
C38 C 0.1406(6) -0.3392(10) 0.5543(4) 0.093(5) Uani 1 1 d D
H38A H 0.1633 -0.3621 0.5360 0.112 Uiso 1 1 calc R
C150 C -0.0688(6) 0.2296(13) 0.9464(4) 0.095(5) Uani 1 1 d D
H15D H -0.0483 0.2169 0.9690 0.114 Uiso 1 1 calc R
C115 C 0.3688(6) 0.3310(10) 0.9363(4) 0.092(5) Uani 1 1 d D
H11G H 0.3432 0.3096 0.9531 0.111 Uiso 1 1 calc R
C149 C -0.1196(7) 0.2925(16) 0.9442(6) 0.141(6) Uani 1 1 d DU
H14O H -0.1317 0.3265 0.9650 0.170 Uiso 1 1 calc R
C37 C 0.1293(7) -0.4146(13) 0.5817(4) 0.113(4) Uani 1 1 d DU
H37A H 0.1414 -0.4893 0.5815 0.136 Uiso 1 1 calc R
C146 C -0.0812(7) 0.2045(14) 0.8818(4) 0.125(7) Uani 1 1 d D
H14P H -0.0675 0.1755 0.8607 0.150 Uiso 1 1 calc R
C25 C 0.1253(7) 0.0528(15) 0.3556(4) 0.117(7) Uani 1 1 d .
H25A H 0.1356 -0.0243 0.3514 0.141 Uiso 1 1 calc R
H25B H 0.1558 0.1014 0.3491 0.141 Uiso 1 1 calc R
H25C H 0.0903 0.0710 0.3409 0.141 Uiso 1 1 calc R
C107 C 0.6191(5) 0.7613(11) 0.8982(4) 0.085(5) Uani 1 1 d D
H10M H 0.6358 0.7587 0.8762 0.102 Uiso 1 1 calc R
C76 C 0.4207(6) 0.0343(13) 0.5692(6) 0.134(5) Uani 1 1 d DU
H76A H 0.4345 -0.0391 0.5677 0.161 Uiso 1 1 calc R
C152 C 0.1039(6) -0.0777(15) 0.9357(5) 0.144(5) Uani 1 1 d DU
H15E H 0.1237 -0.0162 0.9464 0.173 Uiso 1 1 calc R
C68 C 0.6177(6) 0.5574(15) 0.6194(5) 0.128(5) Uani 1 1 d DU
H68A H 0.6390 0.5635 0.6420 0.153 Uiso 1 1 calc R
C7 C 0.1298(4) 0.0624(8) 0.5916(3) 0.042(2) Uani 1 1 d .
H7A H 0.1323 0.0351 0.6154 0.050 Uiso 1 1 calc R
C65 C 0.3986(4) 0.5495(8) 0.5870(3) 0.042(2) Uani 1 1 d .
H65A H 0.4063 0.5324 0.6117 0.050 Uiso 1 1 calc R
C32 C -0.0995(5) 0.1819(11) 0.5523(4) 0.107(6) Uani 1 1 d D
H32A H -0.1120 0.2400 0.5364 0.128 Uiso 1 1 calc R
C31 C -0.1215(7) 0.1734(14) 0.5858(4) 0.102(6) Uani 1 1 d D
H31A H -0.1472 0.2270 0.5932 0.122 Uiso 1 1 calc R
C70 C 0.6062(5) 0.6064(13) 0.5552(4) 0.097(5) Uani 1 1 d D
H70A H 0.6202 0.6417 0.5352 0.117 Uiso 1 1 calc R
C69 C 0.6351(7) 0.6093(17) 0.5889(4) 0.123(5) Uani 1 1 d DU
H69A H 0.6695 0.6497 0.5916 0.148 Uiso 1 1 calc R
C148 C -0.1524(10) 0.3043(19) 0.9106(5) 0.149(6) Uani 1 1 d DU
H14Q H -0.1881 0.3400 0.9098 0.179 Uiso 1 1 calc R
C147 C -0.1332(7) 0.2643(16) 0.8783(6) 0.146(6) Uani 1 1 d DU
H14R H -0.1538 0.2765 0.8557 0.175 Uiso 1 1 calc R
C86 C 0.1522(5) 1.0264(10) 0.8034(3) 0.054(3) Uani 1 1 d .
N9 N 0.2950(6) 1.1455(11) 0.7679(4) 0.093(4) Uani 1 1 d .
C163 C 0.2569(6) 1.0879(14) 0.7492(4) 0.081(4) Uani 1 1 d .
H16D H 0.2641 1.0112 0.7471 0.097 Uiso 1 1 calc R
C154 C 0.1170(7) -0.2616(16) 0.9072(6) 0.151(5) Uani 1 1 d DU
H15F H 0.1394 -0.3203 0.8994 0.181 Uiso 1 1 calc R
C165 C 0.3435(8) 1.0875(17) 0.7869(7) 0.152(9) Uani 1 1 d .
H16K H 0.3405 1.0082 0.7818 0.182 Uiso 1 1 calc R
H16L H 0.3434 1.0997 0.8127 0.182 Uiso 1 1 calc R
H16M H 0.3788 1.1161 0.7787 0.182 Uiso 1 1 calc R
C164 C 0.2875(9) 1.2615(14) 0.7734(7) 0.177(12) Uani 1 1 d .
H16N H 0.2523 1.2859 0.7600 0.212 Uiso 1 1 calc R
H16O H 0.3195 1.3020 0.7650 0.212 Uiso 1 1 calc R
H16P H 0.2856 1.2761 0.7990 0.212 Uiso 1 1 calc R
C153 C 0.1359(8) -0.1647(14) 0.9238(5) 0.143(5) Uani 1 1 d DU
H15G H 0.1758 -0.1563 0.9275 0.172 Uiso 1 1 calc R
C42 C 0.3064(4) 0.7632(8) 0.5329(3) 0.042(2) Uani 1 1 d .
C155 C 0.0580(7) -0.2547(18) 0.9045(7) 0.166(5) Uani 1 1 d DU
H15H H 0.0377 -0.3062 0.8891 0.200 Uiso 1 1 calc R
O6W O 0.4832(5) 0.5081(13) 0.7902(4) 0.150(5) Uani 1 1 d .
H6WA H 0.5175 0.5334 0.7916 0.180 Uiso 1 1 d R
H6WB H 0.4771 0.4389 0.7945 0.180 Uiso 1 1 d R
C128 C 0.2451(6) 0.5950(11) 0.9791(4) 0.091(5) Uani 1 1 d .
H12K H 0.2262 0.6489 0.9626 0.109 Uiso 1 1 calc R
H12L H 0.2807 0.5714 0.9701 0.109 Uiso 1 1 calc R
H12M H 0.2532 0.6291 1.0027 0.109 Uiso 1 1 calc R
Cl1 Cl 0.32826(15) 0.7883(3) 0.75643(10) 0.0772(10) Uani 1 1 d .
C156 C 0.0257(8) -0.1785(14) 0.9224(6) 0.145(4) Uani 1 1 d DU
H15I H -0.0113 -0.1994 0.9274 0.174 Uiso 1 1 calc R

loop_
_atom_site_aniso_label
_atom_site_aniso_U_11
_atom_site_aniso_U_22
_atom_site_aniso_U_33
_atom_site_aniso_U_23
_atom_site_aniso_U_13
_atom_site_aniso_U_12
Cd2 0.0638(5) 0.0424(4) 0.0327(4) -0.0078(3) 0.0096(3) -0.0006(4)
Cd3 0.0607(5) 0.0516(5) 0.0276(4) 0.0035(3) 0.0103(3) 0.0216(4)
Cd1 0.0622(5) 0.0634(5) 0.0343(4) 0.0000(4) 0.0217(4) -0.0152(4)
Cd4 0.0667(5) 0.0597(5) 0.0323(4) -0.0050(4) 0.0105(4) 0.0181(4)
Ni2 0.0468(7) 0.0419(7) 0.0307(6) -0.0031(6) 0.0147(5) 0.0048(6)
Ni1 0.0516(8) 0.0423(7) 0.0254(6) -0.0049(5) 0.0063(6) -0.0124(6)
Ni3 0.0458(8) 0.0541(8) 0.0308(6) 0.0044(6) 0.0051(5) 0.0122(7)
Ni4 0.0527(8) 0.0665(10) 0.0377(7) 0.0070(7) 0.0154(6) -0.0180(7)
O9 0.042(4) 0.055(5) 0.044(4) 0.003(3) 0.007(3) 0.023(4)
O10 0.066(5) 0.053(4) 0.032(4) 0.004(3) 0.004(3) 0.021(4)
C78 0.034(6) 0.062(7) 0.035(6) 0.005(5) 0.000(5) 0.011(5)
N5 0.041(5) 0.047(5) 0.035(4) 0.008(4) 0.007(4) 0.013(4)
C81 0.058(7) 0.047(7) 0.042(6) 0.005(5) -0.009(5) 0.009(6)
N6 0.034(5) 0.063(6) 0.041(5) 0.005(4) 0.003(4) 0.017(4)
C166 0.064(7) 0.051(6) 0.022(5) 0.001(5) 0.001(5) -0.004(6)
C103 0.048(7) 0.066(8) 0.043(6) -0.002(5) 0.010(5) 0.019(6)
C80 0.058(7) 0.057(7) 0.035(6) -0.002(5) 0.002(5) 0.009(6)
C83 0.054(7) 0.055(7) 0.029(5) 0.001(5) 0.011(5) -0.007(5)
C92 0.043(6) 0.059(7) 0.036(6) 0.008(5) 0.010(5) 0.005(5)
C91 0.052(6) 0.053(6) 0.024(5) -0.011(5) -0.003(4) 0.013(6)
C93 0.077(8) 0.059(8) 0.040(6) 0.000(5) -0.002(6) 0.021(7)
C87 0.057(6) 0.046(6) 0.034(5) 0.001(5) 0.004(5) 0.018(5)
C95 0.069(8) 0.074(8) 0.023(5) 0.001(5) 0.010(5) 0.000(7)
C96 0.057(7) 0.062(7) 0.033(5) 0.004(5) 0.010(5) -0.001(6)
C104 0.054(7) 0.046(6) 0.029(5) -0.003(4) 0.004(5) 0.009(5)
C79 0.059(7) 0.053(7) 0.043(6) -0.005(5) 0.012(5) 0.009(6)
O1 0.060(4) 0.047(4) 0.024(3) -0.007(3) 0.008(3) -0.020(4)
O7 0.063(5) 0.065(5) 0.047(5) -0.010(4) 0.011(4) 0.021(4)
O19 0.089(6) 0.068(6) 0.048(5) -0.007(4) 0.016(4) -0.030(5)
O15 0.058(5) 0.059(5) 0.041(4) 0.000(4) 0.015(4) -0.009(4)
O17 0.081(6) 0.075(6) 0.045(5) 0.000(4) 0.014(4) -0.031(5)
O25 0.091(7) 0.060(6) 0.086(7) -0.009(5) 0.023(6) 0.005(5)
O1W 0.070(5) 0.055(5) 0.057(5) -0.005(4) 0.017(4) 0.004(4)
N2 0.048(5) 0.037(5) 0.025(4) -0.005(3) 0.004(4) -0.012(4)
O2 0.064(5) 0.055(5) 0.036(4) -0.003(3) -0.002(3) -0.025(4)
O16 0.074(6) 0.083(6) 0.052(5) 0.013(4) 0.031(4) -0.007(5)
O8 0.109(7) 0.077(6) 0.065(6) 0.008(5) 0.048(5) 0.041(6)
O2W 0.098(7) 0.060(5) 0.097(7) -0.018(5) 0.027(5) 0.005(5)
O4 0.073(5) 0.055(5) 0.037(4) -0.010(4) 0.010(4) -0.015(4)
N1 0.040(4) 0.046(5) 0.031(4) -0.003(4) 0.003(4) -0.012(4)
O5 0.049(4) 0.039(4) 0.033(3) 0.003(3) 0.018(3) 0.009(3)
O6 0.055(4) 0.056(5) 0.036(4) -0.006(3) 0.016(3) 0.006(4)
N3 0.043(5) 0.049(5) 0.031(4) -0.011(4) 0.008(4) -0.002(4)
C2 0.048(6) 0.038(5) 0.034(5) -0.001(4) 0.011(4) 0.011(5)
N4 0.050(5) 0.042(5) 0.027(4) -0.001(4) 0.008(4) 0.019(4)
C1 0.050(6) 0.033(6) 0.033(5) -0.004(4) 0.000(4) 0.003(5)
C6 0.044(6) 0.044(6) 0.027(5) -0.007(4) 0.008(4) 0.004(5)
C3 0.065(7) 0.048(6) 0.032(5) -0.007(5) -0.002(5) -0.010(6)
C4 0.041(6) 0.036(6) 0.036(5) -0.010(4) 0.007(4) -0.003(5)
O3 0.063(5) 0.063(5) 0.053(5) -0.009(4) 0.018(4) -0.003(4)
C63 0.044(6) 0.045(6) 0.032(5) -0.008(4) 0.015(5) 0.014(5)
O11 0.069(5) 0.052(5) 0.039(4) -0.003(3) 0.006(4) 0.014(4)
C60 0.042(6) 0.049(6) 0.035(5) -0.002(5) 0.015(5) 0.016(5)
C49 0.055(7) 0.056(7) 0.026(5) -0.009(5) 0.016(5) 0.012(6)
O22 0.127(9) 0.118(8) 0.039(5) -0.011(5) -0.001(5) 0.055(7)
O12 0.110(7) 0.089(7) 0.045(5) -0.008(5) -0.002(5) 0.041(6)
C55 0.055(7) 0.057(7) 0.038(6) -0.001(5) 0.020(5) 0.012(6)
C54 0.048(6) 0.065(7) 0.029(5) 0.002(5) 0.012(5) 0.014(6)
O3W 0.034(5) 0.40(2) 0.043(5) 0.014(9) 0.005(4) -0.011(8)
O5W 0.130(9) 0.056(6) 0.177(12) -0.018(7) 0.087(9) -0.010(6)
C59 0.065(7) 0.054(7) 0.029(5) 0.003(5) 0.015(5) 0.007(6)
N8 0.042(5) 0.078(7) 0.040(5) -0.002(5) 0.015(4) -0.019(5)
O13 0.055(5) 0.055(5) 0.044(4) 0.010(4) 0.021(4) -0.013(4)
O14 0.071(5) 0.096(7) 0.040(4) 0.013(4) 0.027(4) -0.025(5)
C131 0.067(7) 0.060(7) 0.041(6) 0.001(6) 0.006(5) -0.019(6)
C123 0.053(7) 0.068(8) 0.037(6) 0.002(6) 0.008(5) -0.006(6)
C143 0.036(6) 0.060(7) 0.068(8) 0.009(6) 0.013(5) -0.008(6)
C27 0.071(7) 0.034(5) 0.024(5) -0.002(4) 0.015(5) -0.006(5)
C15 0.048(6) 0.041(6) 0.033(5) 0.006(5) 0.004(4) -0.002(5)
C26 0.036(5) 0.034(5) 0.037(5) -0.004(4) 0.006(4) -0.003(4)
C21 0.040(6) 0.047(6) 0.046(6) -0.010(5) 0.011(5) -0.026(5)
C117 0.045(6) 0.048(6) 0.047(6) 0.014(5) 0.015(5) 0.002(5)
C144 0.045(6) 0.099(8) 0.188(10) -0.040(8) 0.026(7) -0.032(6)
C16 0.061(7) 0.052(7) 0.037(6) -0.004(5) 0.003(5) -0.006(6)
N7 0.076(7) 0.055(6) 0.048(6) 0.007(5) 0.008(5) -0.025(5)
C46 0.045(6) 0.043(6) 0.033(5) 0.006(5) 0.005(4) -0.002(5)
C72 0.063(7) 0.046(6) 0.031(5) -0.005(5) 0.012(5) 0.016(6)
C64 0.043(6) 0.047(6) 0.043(6) 0.003(5) 0.021(5) 0.001(5)
C43 0.057(7) 0.048(6) 0.038(6) 0.007(5) 0.017(5) 0.007(5)
C118 0.044(6) 0.057(7) 0.031(5) 0.003(5) 0.007(5) -0.001(5)
C5 0.043(6) 0.036(6) 0.043(6) -0.007(5) 0.002(5) 0.002(5)
C44 0.050(6) 0.044(6) 0.044(6) -0.008(5) 0.014(5) -0.005(5)
C119 0.048(6) 0.051(7) 0.055(7) 0.007(5) 0.012(5) -0.002(5)
C41 0.049(6) 0.042(6) 0.045(6) -0.020(5) 0.019(5) -0.007(5)
C45 0.051(6) 0.051(7) 0.036(6) -0.006(5) 0.014(5) 0.001(6)
O23 0.092(6) 0.067(5) 0.031(4) 0.006(4) 0.003(4) -0.004(5)
C47 0.059(7) 0.051(7) 0.036(6) 0.003(5) 0.010(5) 0.017(6)
C84 0.087(9) 0.040(6) 0.027(5) -0.011(4) 0.004(5) 0.003(6)
C167 0.035(6) 0.050(7) 0.062(7) 0.012(6) -0.003(5) 0.011(5)
C58 0.047(6) 0.054(7) 0.039(6) 0.001(5) 0.023(5) 0.013(5)
C105 0.048(6) 0.065(8) 0.046(6) -0.002(6) 0.011(5) -0.009(6)
C8 0.047(7) 0.069(8) 0.062(8) -0.011(6) -0.001(6) -0.010(6)
C137 0.055(7) 0.073(9) 0.055(7) 0.007(6) 0.012(6) -0.037(6)
C127 0.077(8) 0.053(7) 0.041(6) -0.005(5) 0.027(6) -0.017(6)
C101 0.057(7) 0.063(8) 0.057(7) 0.016(6) 0.000(6) 0.026(6)
C139 0.076(8) 0.079(9) 0.048(7) 0.007(7) 0.008(6) -0.026(8)
C125 0.048(6) 0.072(8) 0.025(5) 0.010(5) 0.011(4) -0.016(6)
C18 0.069(8) 0.048(7) 0.037(6) -0.010(5) 0.005(5) -0.023(6)
C168 0.062(8) 0.096(10) 0.040(6) 0.010(7) 0.014(6) 0.024(8)
C66 0.040(6) 0.065(8) 0.088(9) -0.046(8) -0.001(6) -0.001(6)
C136 0.076(8) 0.068(8) 0.046(7) 0.005(6) 0.013(6) -0.025(7)
C88 0.069(8) 0.073(9) 0.060(8) -0.005(6) 0.025(6) 0.023(7)
C9 0.059(7) 0.068(8) 0.051(7) -0.007(6) 0.015(6) -0.003(6)
C99 0.127(13) 0.068(9) 0.055(8) 0.009(7) -0.014(8) 0.027(9)
C85 0.090(9) 0.055(8) 0.044(7) -0.003(5) -0.009(6) 0.034(7)
C124 0.069(8) 0.070(8) 0.023(5) 0.008(5) 0.013(5) -0.012(6)
C151 0.057(6) 0.104(8) 0.204(10) -0.039(7) 0.024(7) -0.020(6)
C22 0.084(9) 0.077(9) 0.030(6) -0.006(6) 0.002(6) -0.046(8)
C20 0.066(7) 0.047(6) 0.034(5) -0.010(5) 0.002(5) -0.019(6)
C121 0.049(6) 0.060(7) 0.037(6) 0.017(5) 0.018(5) -0.001(6)
C90 0.060(7) 0.047(7) 0.067(8) -0.015(6) -0.007(6) 0.006(6)
C97 0.071(8) 0.069(8) 0.038(6) 0.002(6) 0.010(6) 0.027(7)
C61 0.068(8) 0.065(8) 0.040(6) 0.004(5) 0.019(5) 0.011(6)
C126 0.050(7) 0.058(7) 0.031(6) -0.004(5) 0.005(5) -0.015(6)
C98 0.084(10) 0.095(11) 0.103(12) 0.001(10) 0.016(9) 0.010(9)
C77 0.107(9) 0.064(7) 0.218(13) 0.042(8) 0.059(9) 0.019(7)
C135 0.068(8) 0.088(9) 0.037(6) 0.009(6) 0.021(6) -0.017(7)
C120 0.038(6) 0.076(8) 0.045(7) 0.010(6) 0.006(5) -0.004(6)
C19 0.078(8) 0.064(8) 0.029(6) 0.003(5) -0.001(5) -0.011(7)
C48 0.048(7) 0.049(7) 0.076(8) 0.011(6) 0.020(6) 0.027(6)
C10 0.072(8) 0.044(6) 0.031(5) -0.018(5) -0.005(5) -0.009(6)
C140 0.059(8) 0.101(12) 0.102(11) 0.022(9) 0.035(7) -0.013(8)
C82 0.056(7) 0.060(8) 0.055(7) -0.004(6) 0.014(6) 0.015(6)
O20 0.119(8) 0.089(7) 0.041(5) -0.012(4) 0.035(5) -0.050(6)
O18 0.173(11) 0.114(8) 0.060(6) -0.037(6) 0.054(6) -0.085(8)
O24 0.092(6) 0.117(7) 0.073(6) 0.036(5) 0.019(5) 0.061(5)
O21 0.105(8) 0.101(8) 0.061(6) -0.014(5) 0.019(5) 0.037(7)
C159 0.055(6) 0.086(8) 0.046(6) 0.025(6) -0.001(5) 0.044(6)
C62 0.079(8) 0.051(7) 0.038(6) 0.003(5) 0.009(6) 0.021(6)
C40 0.059(7) 0.064(8) 0.040(6) -0.006(5) 0.001(5) -0.028(6)
C157 0.106(12) 0.081(10) 0.050(8) -0.022(7) 0.023(8) 0.028(9)
C17 0.069(8) 0.056(7) 0.039(6) -0.007(5) -0.003(6) -0.009(6)
C161 0.059(7) 0.064(8) 0.057(7) -0.019(6) 0.019(6) -0.003(6)
C110 0.055(8) 0.051(8) 0.103(11) 0.003(7) 0.019(7) 0.004(6)
C162 0.086(10) 0.113(13) 0.037(7) 0.003(8) 0.010(7) 0.006(10)
C158 0.066(8) 0.066(8) 0.059(8) -0.015(6) 0.025(6) 0.015(6)
C53 0.062(7) 0.064(8) 0.053(7) -0.003(6) -0.004(6) 0.005(6)
C106 0.078(9) 0.102(11) 0.059(8) 0.002(8) 0.025(7) -0.011(8)
C141 0.112(12) 0.127(13) 0.048(8) 0.003(8) -0.001(7) -0.050(11)
C52 0.091(10) 0.057(8) 0.071(8) 0.005(6) 0.040(7) -0.020(7)
C13 0.079(8) 0.046(7) 0.061(7) -0.007(6) 0.022(6) -0.002(6)
C145 0.066(9) 0.079(10) 0.099(11) 0.024(9) 0.007(8) -0.030(8)
C171 0.091(10) 0.071(9) 0.070(9) 0.002(7) 0.032(7) 0.021(8)
C138 0.075(8) 0.066(8) 0.050(7) 0.009(6) 0.016(6) -0.004(7)
C160 0.075(8) 0.059(8) 0.036(6) 0.003(5) 0.013(6) 0.014(6)
C129 0.065(8) 0.072(8) 0.039(6) -0.008(6) 0.006(6) -0.010(7)
C170 0.086(10) 0.119(14) 0.089(11) -0.014(10) 0.017(8) 0.034(10)
C109 0.072(10) 0.051(8) 0.138(15) -0.013(9) -0.015(10) -0.002(8)
C23 0.135(14) 0.088(12) 0.061(9) 0.013(8) 0.012(9) -0.033(10)
C14 0.072(8) 0.061(7) 0.050(7) -0.007(6) 0.019(6) -0.021(6)
C12 0.077(9) 0.073(8) 0.038(6) 0.016(6) -0.002(6) -0.003(7)
C50 0.048(7) 0.041(6) 0.072(8) 0.010(6) 0.021(6) 0.016(5)
C67 0.090(8) 0.151(12) 0.119(10) -0.023(9) -0.021(8) -0.022(8)
C102 0.094(10) 0.083(9) 0.040(7) 0.028(6) 0.021(6) 0.033(8)
C130 0.103(11) 0.059(8) 0.076(9) -0.016(7) 0.019(8) -0.001(8)
C94 0.060(7) 0.063(8) 0.037(6) 0.002(5) -0.004(5) 0.010(6)
C11 0.060(7) 0.040(6) 0.025(5) 0.003(4) 0.012(5) -0.010(5)
C33 0.051(7) 0.052(7) 0.065(8) -0.013(6) 0.009(6) 0.001(6)
C28 0.044(6) 0.042(6) 0.053(7) -0.011(5) 0.009(5) 0.000(5)
C111 0.055(7) 0.051(7) 0.041(6) 0.005(5) 0.005(5) 0.015(6)
C57 0.074(8) 0.057(7) 0.036(6) -0.003(5) 0.026(6) 0.005(6)
C56 0.078(8) 0.056(7) 0.026(5) 0.005(5) 0.005(5) 0.013(6)
C34 0.042(6) 0.031(5) 0.054(6) -0.007(5) -0.005(5) -0.005(5)
C29 0.094(10) 0.074(9) 0.063(8) -0.005(7) 0.026(7) 0.013(8)
C89 0.064(8) 0.075(9) 0.074(9) 0.004(7) 0.012(7) -0.013(7)
C116 0.129(13) 0.064(9) 0.062(8) -0.012(7) 0.043(9) -0.014(9)
O4W 0.080(8) 0.72(5) 0.092(9) -0.078(17) 0.054(7) -0.114(17)
C112 0.098(11) 0.087(11) 0.081(10) -0.030(9) 0.032(8) -0.029(9)
C51 0.147(14) 0.090(11) 0.064(9) 0.017(8) 0.018(9) 0.071(11)
C35 0.116(9) 0.070(7) 0.146(10) 0.032(8) 0.061(8) 0.017(7)
C75 0.107(9) 0.060(7) 0.212(13) 0.033(8) 0.054(10) 0.007(7)
C39 0.095(11) 0.047(8) 0.125(13) -0.008(8) 0.047(10) 0.000(8)
C24 0.089(11) 0.107(12) 0.078(10) -0.027(9) 0.023(8) -0.023(10)
C71 0.067(9) 0.090(10) 0.093(11) -0.025(9) 0.040(8) -0.012(8)
C30 0.120(13) 0.119(14) 0.069(10) 0.001(10) 0.035(9) 0.058(11)
C36 0.127(9) 0.077(8) 0.155(11) 0.035(8) 0.061(8) 0.020(7)
C108 0.095(12) 0.073(10) 0.094(12) -0.001(9) 0.021(10) -0.017(9)
C73 0.039(8) 0.062(10) 0.24(2) 0.042(12) 0.000(10) 0.002(7)
C169 0.130(14) 0.173(18) 0.058(9) 0.018(10) 0.022(9) 0.076(14)
C113 0.147(18) 0.120(16) 0.097(14) -0.044(12) 0.022(12) -0.009(14)
C100 0.163(16) 0.131(15) 0.069(10) 0.028(10) 0.053(10) 0.074(13)
C74 0.072(10) 0.080(11) 0.172(18) 0.031(11) -0.013(10) 0.015(9)
C133 0.065(8) 0.100(10) 0.057(8) 0.024(8) 0.020(6) -0.031(8)
C122 0.049(6) 0.055(7) 0.030(5) 0.007(5) 0.008(5) 0.005(6)
C132 0.082(9) 0.092(10) 0.044(7) 0.003(7) 0.003(6) -0.050(8)
C134 0.077(9) 0.068(9) 0.054(7) 0.021(6) 0.028(6) -0.015(7)
C114 0.095(12) 0.059(9) 0.100(12) 0.002(9) -0.005(10) -0.013(8)
C142 0.089(10) 0.085(11) 0.070(9) -0.016(8) 0.016(8) -0.030(8)
C38 0.079(10) 0.062(9) 0.140(15) -0.033(10) 0.020(9) 0.012(8)
C150 0.079(10) 0.098(12) 0.113(13) 0.022(10) 0.038(9) 0.021(9)
C115 0.105(12) 0.074(10) 0.105(12) -0.007(9) 0.051(10) -0.032(9)
C149 0.091(10) 0.134(11) 0.204(19) 0.034(12) 0.040(10) 0.010(9)
C37 0.120(10) 0.073(8) 0.153(11) 0.022(8) 0.051(8) 0.015(7)
C146 0.133(16) 0.144(17) 0.094(13) -0.016(12) -0.008(11) 0.022(15)
C25 0.164(16) 0.133(14) 0.060(9) -0.004(9) 0.033(10) -0.102(13)
C107 0.047(8) 0.112(13) 0.099(12) 0.012(10) 0.020(7) -0.014(8)
C76 0.116(9) 0.067(7) 0.227(13) 0.031(9) 0.053(10) 0.015(7)
C152 0.083(7) 0.119(9) 0.233(11) -0.044(9) 0.022(8) -0.009(7)
C68 0.093(8) 0.159(12) 0.125(11) -0.029(9) -0.025(9) -0.029(8)
C7 0.059(7) 0.038(6) 0.033(5) 0.001(5) 0.024(5) -0.001(5)
C65 0.048(6) 0.039(6) 0.041(6) -0.006(5) 0.012(5) -0.003(5)
C32 0.061(9) 0.058(10) 0.20(2) 0.001(11) -0.008(11) -0.002(8)
C31 0.093(11) 0.127(16) 0.090(12) -0.019(11) 0.037(10) 0.024(11)
C70 0.070(10) 0.105(12) 0.123(14) -0.021(11) 0.044(9) -0.011(9)
C69 0.084(8) 0.147(12) 0.134(11) -0.027(10) -0.016(9) -0.022(8)
C148 0.093(10) 0.146(11) 0.21(2) 0.032(13) 0.033(10) 0.012(10)
C147 0.093(10) 0.144(11) 0.203(19) 0.028(12) 0.025(10) 0.015(9)
C86 0.070(8) 0.060(8) 0.032(6) -0.003(5) -0.003(5) 0.010(7)
N9 0.080(8) 0.070(8) 0.127(11) 0.012(8) -0.002(8) 0.005(8)
C163 0.064(9) 0.081(11) 0.095(11) -0.022(8) -0.011(8) -0.005(9)
C154 0.091(8) 0.126(9) 0.238(12) -0.046(10) 0.024(9) -0.015(8)
C165 0.088(13) 0.117(17) 0.25(3) -0.039(17) 0.013(16) -0.006(12)
C164 0.133(17) 0.069(12) 0.32(3) -0.092(17) -0.013(19) 0.012(12)
C153 0.084(8) 0.120(9) 0.228(11) -0.044(9) 0.027(8) -0.007(7)
C42 0.055(7) 0.037(6) 0.035(5) -0.004(4) 0.021(5) -0.003(5)
C155 0.108(8) 0.136(10) 0.256(12) -0.052(10) 0.021(9) -0.011(8)
O6W 0.117(10) 0.170(14) 0.160(12) 0.044(11) 0.007(9) 0.005(10)
C128 0.106(12) 0.057(9) 0.114(12) -0.009(8) 0.037(10) -0.039(8)
Cl1 0.084(2) 0.0435(17) 0.102(3) 0.0020(17) -0.003(2) -0.0106(16)
C156 0.081(6) 0.123(8) 0.233(10) -0.049(8) 0.026(7) -0.011(6)

loop_
_atom_type_symbol
_atom_type_description
_atom_type_scat_dispersion_real
_atom_type_scat_dispersion_imag
_atom_type_scat_source
C C 0.0033 0.0016 'International Tables Vol C Tables 4.2.6.8 and 6.1.1.4'
H H 0.0000 0.0000 'International Tables Vol C Tables 4.2.6.8 and 6.1.1.4'
N N 0.0061 0.0033 'International Tables Vol C Tables 4.2.6.8 and 6.1.1.4'
O O 0.0106 0.0060 'International Tables Vol C Tables 4.2.6.8 and 6.1.1.4'
Ni Ni 0.3393 1.1124 'International Tables Vol C Tables 4.2.6.8 and 6.1.1.4'
Cd Cd -0.8075 1.2024 'International Tables Vol C Tables 4.2.6.8 and 6.1.1.4'
Cl Cl 0.1484 0.1585 'International Tables Vol C Tables 4.2.6.8 and 6.1.1.4'

loop_
_geom_angle_atom_site_label_1
_geom_angle_atom_site_label_2
_geom_angle_atom_site_label_3
_geom_angle
_geom_angle_site_symmetry_1
_geom_angle_site_symmetry_3
O15 Cd2 O7 173.1(3) . .
O15 Cd2 O2W 96.4(3) . .
O7 Cd2 O2W 78.5(3) . .
O15 Cd2 O4 87.3(3) . .
O7 Cd2 O4 99.4(3) . .
O2W Cd2 O4 149.0(3) . .
O15 Cd2 O3 86.3(3) . .
O7 Cd2 O3 98.6(3) . .
O2W Cd2 O3 94.8(3) . .
O4 Cd2 O3 54.6(3) . .
O15 Cd2 Cl1 90.5(2) . .
O7 Cd2 Cl1 86.6(2) . .
O2W Cd2 Cl1 107.1(3) . .
O4 Cd2 Cl1 103.6(2) . .
O3 Cd2 Cl1 158.1(2) . .
O8 Cd3 O11 130.6(3) . .
O8 Cd3 O24 82.0(3) . .
O11 Cd3 O24 143.8(3) . .
O8 Cd3 O25 86.8(4) . .
O11 Cd3 O25 78.6(3) . .
O24 Cd3 O25 89.9(4) . .
O8 Cd3 O3W 99.7(4) . .
O11 Cd3 O3W 89.3(3) . .
O24 Cd3 O3W 101.3(4) . .
O25 Cd3 O3W 167.7(3) . .
O8 Cd3 O23 132.2(3) . .
O11 Cd3 O23 96.3(2) . .
O24 Cd3 O23 50.4(3) . .
O25 Cd3 O23 95.3(3) . .
O3W Cd3 O23 88.1(4) . .
O8 Cd3 O7 52.5(3) . .
O11 Cd3 O7 83.6(2) . .
O24 Cd3 O7 132.4(3) . .
O25 Cd3 O7 99.4(3) . .
O3W Cd3 O7 76.8(4) . .
O23 Cd3 O7 165.0(3) . .
O16 Cd1 O19 169.3(3) . .
O16 Cd1 O1W 103.9(3) . .
O19 Cd1 O1W 85.4(3) . .
O16 Cd1 O17 88.3(3) . .
O19 Cd1 O17 81.8(3) . .
O1W Cd1 O17 165.9(3) . .
O16 Cd1 O6W 91.7(4) . .
O19 Cd1 O6W 83.9(4) . .
O1W Cd1 O6W 84.5(4) . .
O17 Cd1 O6W 88.3(4) . .
O16 Cd1 Cl1 93.3(2) . .
O19 Cd1 Cl1 90.1(2) . .
O1W Cd1 Cl1 100.0(2) . .
O17 Cd1 Cl1 85.9(2) . .
O6W Cd1 Cl1 172.2(4) . .
O21 Cd4 O23 167.6(4) . .
O21 Cd4 O12 91.9(4) . .
O23 Cd4 O12 98.9(3) . .
O21 Cd4 O5W 100.6(4) . .
O23 Cd4 O5W 86.3(4) . .
O12 Cd4 O5W 86.1(4) . .
O21 Cd4 O22 56.3(3) . .
O23 Cd4 O22 112.4(3) . .
O12 Cd4 O22 147.9(3) . .
O5W Cd4 O22 102.8(4) . .
O21 Cd4 O4W 91.8(5) . .
O23 Cd4 O4W 83.9(4) . .
O12 Cd4 O4W 81.1(5) . .
O5W Cd4 O4W 162.5(6) . .
O22 Cd4 O4W 94.4(6) . .
N3 Ni2 N4 86.4(3) . .
N3 Ni2 O5 92.5(3) . .
N4 Ni2 O5 178.6(3) . .
N3 Ni2 O6 178.8(3) . .
N4 Ni2 O6 94.7(3) . .
O5 Ni2 O6 86.4(3) . .
N2 Ni1 N1 85.6(3) . .
N2 Ni1 O2 93.7(3) . .
N1 Ni1 O2 173.0(4) . .
N2 Ni1 O1 175.2(3) . .
N1 Ni1 O1 94.9(3) . .
O2 Ni1 O1 86.5(3) . .
O9 Ni3 N5 94.1(3) . .
O9 Ni3 N6 175.3(4) . .
N5 Ni3 N6 85.9(3) . .
O9 Ni3 O10 87.0(3) . .
N5 Ni3 O10 173.0(4) . .
N6 Ni3 O10 93.6(3) . .
O13 Ni4 N8 93.6(4) . .
O13 Ni4 O14 85.9(3) . .
N8 Ni4 O14 178.3(4) . .
O13 Ni4 N7 179.4(4) . .
N8 Ni4 N7 85.9(4) . .
O14 Ni4 N7 94.6(4) . .
C78 O9 Ni3 128.8(6) . .
C91 O10 Ni3 126.7(6) . .
O9 C78 C79 121.8(9) . .
O9 C78 C83 119.4(9) . .
C79 C78 C83 118.6(9) . .
C166 N5 C104 118.0(8) . .
C166 N5 Ni3 126.4(7) . .
C104 N5 Ni3 115.2(6) . .
C80 C81 C82 115.7(9) . .
C80 C81 C84 119.6(10) . .
C82 C81 C84 124.4(10) . .
C167 N6 C103 121.1(9) . .
C167 N6 Ni3 126.9(7) . .
C103 N6 Ni3 112.0(6) . .
N5 C166 C79 126.3(10) . .
N6 C103 C104 105.1(8) . .
N6 C103 C105 111.4(9) . .
C104 C103 C105 111.8(9) . .
C81 C80 C79 121.6(10) . .
C82 C83 C78 116.4(9) . .
C82 C83 C87 121.7(10) . .
C78 C83 C87 121.9(9) . .
C167 C92 C93 118.5(10) . .
C167 C92 C91 121.8(9) . .
C93 C92 C91 119.7(9) . .
O10 C91 C92 122.8(9) . .
O10 C91 C96 120.0(9) . .
C92 C91 C96 117.2(9) . .
C94 C93 C92 123.9(10) . .
C90 C87 C83 113.8(9) . .
C90 C87 C88 107.1(9) . .
C83 C87 C88 112.4(8) . .
C90 C87 C89 107.4(9) . .
C83 C87 C89 109.1(9) . .
C88 C87 C89 106.7(9) . .
C96 C95 C94 125.8(10) . .
C95 C96 C91 118.6(10) . .
C95 C96 C97 121.7(9) . .
C91 C96 C97 119.7(9) . .
N5 C104 C111 114.4(8) . .
N5 C104 C103 104.6(8) . .
C111 C104 C103 112.5(9) . .
C166 C79 C80 117.0(9) . .
C166 C79 C78 122.1(10) . .
C80 C79 C78 120.8(10) . .
C1 O1 Ni1 127.0(6) . .
C49 O7 Cd2 132.5(7) . .
C49 O7 Cd3 84.2(6) . .
Cd2 O7 Cd3 142.0(3) . .
C161 O19 Cd1 131.2(7) . .
C126 O15 Cd2 135.7(7) . .
C162 O17 Cd1 132.9(8) . .
C163 O25 Cd3 117.5(9) . .
C21 N2 C26 117.6(8) . .
C21 N2 Ni1 128.8(7) . .
C26 N2 Ni1 113.7(5) . .
C15 O2 Ni1 127.9(6) . .
C126 O16 Cd1 118.3(7) . .
C49 O8 Cd3 105.1(7) . .
C10 O4 Cd2 94.7(6) . .
C7 N1 C27 116.9(8) . .
C7 N1 Ni1 126.2(7) . .
C27 N1 Ni1 116.9(6) . .
C41 O5 Ni2 128.1(7) . .
C54 O6 Ni2 128.7(7) . .
C65 N3 C64 117.4(8) . .
C65 N3 Ni2 128.2(7) . .
C64 N3 Ni2 114.3(6) . .
C1 C2 C7 123.0(9) . .
C1 C2 C3 121.5(9) . .
C7 C2 C3 115.3(9) . .
C60 N4 C63 117.9(8) . .
C60 N4 Ni2 125.7(7) . .
C63 N4 Ni2 116.4(6) . .
O1 C1 C2 122.1(9) . .
O1 C1 C6 118.4(8) . .
C2 C1 C6 119.4(8) . .
C5 C6 C1 116.5(9) . .
C5 C6 C11 121.0(9) . .
C1 C6 C11 122.3(8) . .
C4 C3 C2 118.2(9) . .
C3 C4 C5 118.6(8) . .
C3 C4 C8 121.0(9) . .
C5 C4 C8 120.1(9) . .
C10 O3 Cd2 91.5(6) . .
N4 C63 C72 108.8(8) . .
N4 C63 C64 104.7(8) . .
C72 C63 C64 112.9(7) . .
C86 O11 Cd3 130.4(7) . .
N4 C60 C59 125.7(9) . .
O8 C49 O7 118.0(9) . .
O8 C49 C48 121.9(10) . .
O7 C49 C48 119.7(10) . .
C157 O22 Cd4 86.8(8) . .
C86 O12 Cd4 148.6(8) . .
C54 C55 C56 116.6(10) . .
C54 C55 C168 121.6(9) . .
C56 C55 C168 121.7(10) . .
O6 C54 C55 118.7(9) . .
O6 C54 C59 120.7(9) . .
C55 C54 C59 120.5(9) . .
C58 C59 C60 117.1(10) . .
C58 C59 C54 119.4(9) . .
C60 C59 C54 123.4(9) . .
C123 N8 C143 119.7(9) . .
C123 N8 Ni4 124.1(8) . .
C143 N8 Ni4 116.0(7) . .
C117 O13 Ni4 128.8(7) . .
C131 O14 Ni4 128.2(7) . .
O14 C131 C136 120.8(10) . .
O14 C131 C132 122.7(10) . .
C136 C131 C132 116.5(10) . .
N8 C123 C122 127.0(10) . .
N8 C143 C145 111.2(10) . .
N8 C143 C144 101.9(9) . .
C145 C143 C144 115.1(10) . .
N1 C27 C34 113.5(8) . .
N1 C27 C26 103.9(7) . .
C34 C27 C26 112.7(8) . .
O2 C15 C20 122.0(9) . .
O2 C15 C16 121.0(8) . .
C20 C15 C16 116.9(9) . .
C28 C26 N2 113.2(8) . .
C28 C26 C27 113.5(8) . .
N2 C26 C27 103.8(7) . .
N2 C21 C16 124.3(9) . .
O13 C117 C122 120.3(10) . .
O13 C117 C118 120.8(10) . .
C122 C117 C118 118.9(9) . .
C151 C144 N7 112.2(14) . .
C151 C144 C143 113.0(15) . .
N7 C144 C143 107.4(11) . .
C17 C16 C21 118.3(10) . .
C17 C16 C15 119.5(10) . .
C21 C16 C15 121.5(9) . .
C137 N7 C144 120.0(11) . .
C137 N7 Ni4 124.8(8) . .
C144 N7 Ni4 115.1(9) . .
C41 C46 C45 121.2(9) . .
C41 C46 C65 121.1(9) . .
C45 C46 C65 117.7(9) . .
C73 C72 C77 115.0(12) . .
C73 C72 C63 125.8(9) . .
C77 C72 C63 119.1(9) . .
N3 C64 C66 113.1(9) . .
N3 C64 C63 105.8(8) . .
C66 C64 C63 111.5(8) . .
C42 C43 C44 125.5(10) . .
C119 C118 C117 119.1(10) . .
C119 C118 C127 119.3(9) . .
C117 C118 C127 121.6(9) . .
C6 C5 C4 125.1(9) . .
C45 C44 C43 117.2(9) . .
C45 C44 C47 126.2(10) . .
C43 C44 C47 116.6(10) . .
C118 C119 C120 122.3(10) . .
O5 C41 C46 123.9(10) . .
O5 C41 C42 118.4(9) . .
C46 C41 C42 117.6(8) . .
C44 C45 C46 121.4(10) . .
C159 O23 Cd4 129.1(9) . .
C159 O23 Cd3 87.6(7) . .
Cd4 O23 Cd3 112.0(3) . .
C48 C47 C44 127.3(10) . .
C85 C84 C81 128.7(10) . .
N6 C167 C92 125.8(10) . .
C57 C58 C59 121.7(10) . .
C110 C105 C106 120.9(11) . .
C110 C105 C103 121.5(9) . .
C106 C105 C103 117.6(9) . .
C9 C8 C4 124.4(11) . .
N7 C137 C132 128.5(11) . .
C128 C127 C130 106.1(11) . .
C128 C127 C118 113.5(10) . .
C130 C127 C118 108.8(10) . .
C128 C127 C129 108.8(11) . .
C130 C127 C129 109.9(9) . .
C118 C127 C129 109.7(9) . .
C102 C101 C94 126.1(11) . .
C140 C139 C136 109.0(11) . .
C140 C139 C141 107.7(12) . .
C136 C139 C141 113.1(10) . .
C140 C139 C142 111.5(11) . .
C136 C139 C142 108.9(11) . .
C141 C139 C142 106.7(13) . .
C124 C125 C126 123.1(9) . .
C17 C18 C19 115.7(9) . .
C17 C18 C40 121.8(10) . .
C19 C18 C40 122.3(10) . .
C55 C168 C171 111.0(10) . .
C55 C168 C169 113.3(11) . .
C171 C168 C169 105.6(12) . .
C55 C168 C170 107.9(11) . .
C171 C168 C170 114.5(11) . .
C169 C168 C170 104.5(11) . .
C67 C66 C71 118.8(13) . .
C67 C66 C64 119.7(11) . .
C71 C66 C64 121.2(10) . .
C135 C136 C131 119.5(11) . .
C135 C136 C139 120.4(10) . .
C131 C136 C139 120.0(10) . .
C8 C9 C10 122.8(11) . .
C84 C85 C86 127.1(11) . .
C125 C124 C120 127.9(10) . .
C156 C151 C152 107.7(16) . .
C156 C151 C144 126.2(13) . .
C152 C151 C144 125.6(14) . .
C24 C22 C25 105.7(13) . .
C24 C22 C20 108.9(11) . .
C25 C22 C20 110.9(9) . .
C24 C22 C23 111.8(11) . .
C25 C22 C23 109.7(12) . .
C20 C22 C23 109.7(11) . .
C19 C20 C15 118.8(10) . .
C19 C20 C22 121.9(9) . .
C15 C20 C22 119.3(8) . .
C120 C121 C122 119.8(10) . .
C99 C97 C100 107.6(12) . .
C99 C97 C98 110.4(11) . .
C100 C97 C98 108.2(13) . .
C99 C97 C96 111.0(11) . .
C100 C97 C96 112.2(10) . .
C98 C97 C96 107.6(10) . .
C62 C61 C57 128.0(11) . .
O15 C126 O16 121.4(10) . .
O15 C126 C125 122.5(10) . .
O16 C126 C125 116.1(9) . .
C72 C77 C76 121.9(14) . .
C136 C135 C134 123.8(11) . .
C121 C120 C119 119.8(10) . .
C121 C120 C124 120.5(10) . .
C119 C120 C124 119.7(10) . .
C20 C19 C18 125.0(10) . .
C47 C48 C49 120.5(10) . .
O4 C10 O3 119.2(9) . .
O4 C10 C9 119.8(10) . .
O3 C10 C9 120.5(11) . .
C83 C82 C81 126.7(10) . .
C159 O24 Cd3 106.2(7) . .
C157 O21 Cd4 97.3(7) . .
O24 C159 O23 115.4(10) . .
O24 C159 C160 117.9(11) . .
O23 C159 C160 126.6(11) . .
C61 C62 C161 121.7(11) . 2_646
C160 C40 C18 135.5(11) 2_536 .
O22 C157 O21 118.9(12) . .
O22 C157 C158 122.4(14) . .
O21 C157 C158 118.4(12) . .
C18 C17 C16 124.0(11) . .
O20 C161 O19 121.6(11) . .
O20 C161 C62 119.3(10) . 2_656
O19 C161 C62 118.9(11) . 2_656
C109 C110 C105 116.8(11) . .
O17 C162 O18 121.5(13) . .
O17 C162 C102 128.0(12) . 2_657
O18 C162 C102 110.4(13) . 2_657
C138 C158 C157 118.3(12) 2_567 .
C107 C106 C105 120.5(12) . .
C150 C145 C146 118.4(15) . .
C150 C145 C143 123.6(12) . .
C146 C145 C143 118.0(13) . .
C158 C138 C134 128.2(12) 2_537 .
C40 C160 C159 126.3(11) 2_566 .
C108 C109 C110 123.0(13) . .
C42 C50 C53 111.6(9) . .
C42 C50 C51 111.8(10) . .
C53 C50 C51 107.6(10) . .
C42 C50 C52 113.2(10) . .
C53 C50 C52 106.9(10) . .
C51 C50 C52 105.3(10) . .
C66 C67 C68 120.7(15) . .
C101 C102 C162 118.3(12) . 2_647
C93 C94 C95 114.8(9) . .
C93 C94 C101 122.2(10) . .
C95 C94 C101 122.9(10) . .
C14 C11 C13 108.1(9) . .
C14 C11 C6 110.5(8) . .
C13 C11 C6 108.9(8) . .
C14 C11 C12 107.8(9) . .
C13 C11 C12 112.8(9) . .
C6 C11 C12 108.8(8) . .
C28 C33 C32 121.1(11) . .
C33 C28 C29 116.5(10) . .
C33 C28 C26 123.7(8) . .
C29 C28 C26 119.6(9) . .
C116 C111 C112 118.9(11) . .
C116 C111 C104 122.4(9) . .
C112 C111 C104 118.7(10) . .
C58 C57 C56 116.9(10) . .
C58 C57 C61 117.9(11) . .
C56 C57 C61 125.2(10) . .
C57 C56 C55 124.9(10) . .
C35 C34 C39 119.3(11) . .
C35 C34 C27 118.0(9) . .
C39 C34 C27 122.7(9) . .
C30 C29 C28 123.3(12) . .
C111 C116 C115 120.5(12) . .
C111 C112 C113 118.9(13) . .
C34 C35 C36 118.3(13) . .
C74 C75 C76 114.6(14) . .
C34 C39 C38 121.0(12) . .
C66 C71 C70 122.2(13) . .
C29 C30 C31 119.5(13) . .
C37 C36 C35 124.0(15) . .
C109 C108 C107 119.7(13) . .
C72 C73 C74 122.7(12) . .
C114 C113 C112 122.3(14) . .
C75 C74 C73 122.6(14) . .
C132 C133 C134 120.2(11) . .
C123 C122 C117 121.2(9) . .
C123 C122 C121 118.8(10) . .
C117 C122 C121 119.7(10) . .
C137 C132 C133 119.0(11) . .
C137 C132 C131 119.3(10) . .
C133 C132 C131 121.6(11) . .
C133 C134 C135 118.2(10) . .
C133 C134 C138 117.8(11) . .
C135 C134 C138 124.0(11) . .
C115 C114 C113 117.0(14) . .
C37 C38 C39 121.0(14) . .
C145 C150 C149 120.0(16) . .
C114 C115 C116 122.2(13) . .
C148 C149 C150 120(2) . .
C36 C37 C38 116.3(15) . .
C147 C146 C145 123.7(17) . .
C108 C107 C106 119.1(13) . .
C77 C76 C75 122.2(15) . .
C151 C152 C153 124.4(18) . .
C69 C68 C67 117.2(17) . .
N1 C7 C2 124.4(9) . .
N3 C65 C46 122.8(9) . .
C31 C32 C33 121.1(13) . .
C32 C31 C30 118.3(14) . .
C69 C70 C71 115.7(15) . .
C70 C69 C68 125.3(17) . .
C147 C148 C149 122(2) . .
C148 C147 C146 116(2) . .
O12 C86 O11 121.2(10) . .
O12 C86 C85 117.3(10) . .
O11 C86 C85 121.3(11) . .
C163 N9 C164 120.9(16) . .
C163 N9 C165 118.8(14) . .
C164 N9 C165 120.0(17) . .
O25 C163 N9 127.0(15) . .
C153 C154 C155 105.2(18) . .
C154 C153 C152 128.4(18) . .
C43 C42 C41 116.7(9) . .
C43 C42 C50 122.2(10) . .
C41 C42 C50 121.1(8) . .
C156 C155 C154 126.1(19) . .
Cd2 Cl1 Cd1 97.16(11) . .
C151 C156 C155 123.5(18) . .

loop_
_geom_bond_atom_site_label_1
_geom_bond_atom_site_label_2
_geom_bond_distance
_geom_bond_site_symmetry_2
Cd2 O15 2.241(7) .
Cd2 O7 2.258(8) .
Cd2 O2W 2.291(8) .
Cd2 O4 2.321(7) .
Cd2 O3 2.400(8) .
Cd2 Cl1 2.514(3) .
Cd3 O8 2.208(8) .
Cd3 O11 2.215(7) .
Cd3 O24 2.229(8) .
Cd3 O25 2.460(10) .
Cd3 O3W 2.480(14) .
Cd3 O23 2.613(9) .
Cd3 O7 2.643(7) .
Cd1 O16 2.195(7) .
Cd1 O19 2.291(8) .
Cd1 O1W 2.267(7) .
Cd1 O17 2.351(8) .
Cd1 O6W 2.378(13) .
Cd1 Cl1 2.603(4) .
Cd4 O21 2.122(9) .
Cd4 O23 2.138(7) .
Cd4 O12 2.189(9) .
Cd4 O5W 2.316(10) .
Cd4 O22 2.412(9) .
Cd4 O4W 2.59(2) .
Ni2 N3 1.815(7) .
Ni2 N4 1.829(7) .
Ni2 O5 1.832(6) .
Ni2 O6 1.866(6) .
Ni1 N2 1.820(8) .
Ni1 N1 1.832(7) .
Ni1 O2 1.823(7) .
Ni1 O1 1.870(6) .
Ni3 O9 1.839(6) .
Ni3 N5 1.853(8) .
Ni3 N6 1.858(8) .
Ni3 O10 1.860(6) .
Ni4 O13 1.807(7) .
Ni4 N8 1.833(8) .
Ni4 O14 1.840(7) .
Ni4 N7 1.831(9) .
O9 C78 1.303(11) .
O10 C91 1.296(11) .
C78 C79 1.437(14) .
C78 C83 1.451(14) .
N5 C166 1.278(12) .
N5 C104 1.459(12) .
C81 C80 1.395(15) .
C81 C82 1.419(15) .
C81 C84 1.430(14) .
N6 C167 1.283(12) .
N6 C103 1.487(12) .
C166 C79 1.383(15) .
C103 C104 1.551(14) .
C103 C105 1.559(15) .
C80 C79 1.419(14) .
C83 C82 1.389(14) .
C83 C87 1.512(13) .
C92 C167 1.380(14) .
C92 C93 1.417(14) .
C92 C91 1.445(14) .
C91 C96 1.464(13) .
C93 C94 1.371(15) .
C87 C90 1.486(14) .
C87 C88 1.544(14) .
C87 C89 1.585(16) .
C95 C96 1.350(14) .
C95 C94 1.447(15) .
C96 C97 1.561(15) .
C104 C111 1.484(14) .
O1 C1 1.307(10) .
O7 C49 1.276(12) .
O19 C161 1.288(13) .
O15 C126 1.248(11) .
O17 C162 1.190(17) .
O25 C163 1.234(15) .
N2 C21 1.278(11) .
N2 C26 1.513(11) .
O2 C15 1.322(11) .
O16 C126 1.279(12) .
O8 C49 1.267(13) .
O4 C10 1.266(13) .
N1 C7 1.310(12) .
N1 C27 1.454(12) .
O5 C41 1.293(11) .
O6 C54 1.323(12) .
N3 C65 1.321(12) .
N3 C64 1.500(13) .
C2 C1 1.407(13) .
C2 C7 1.431(14) .
C2 C3 1.435(13) .
N4 C60 1.308(11) .
N4 C63 1.487(12) .
C1 C6 1.427(14) .
C6 C5 1.384(13) .
C6 C11 1.522(12) .
C3 C4 1.392(14) .
C4 C5 1.394(13) .
C4 C8 1.455(14) .
O3 C10 1.248(13) .
C63 C72 1.516(14) .
C63 C64 1.548(13) .
O11 C86 1.302(12) .
C60 C59 1.414(13) .
C49 C48 1.448(14) .
O22 C157 1.194(14) .
O12 C86 1.261(13) .
C55 C54 1.401(13) .
C55 C56 1.401(14) .
C55 C168 1.497(16) .
C54 C59 1.409(15) .
C59 C58 1.412(14) .
N8 C123 1.277(13) .
N8 C143 1.473(13) .
O13 C117 1.316(12) .
O14 C131 1.277(12) .
C131 C136 1.447(15) .
C131 C132 1.474(16) .
C123 C122 1.388(15) .
C143 C145 1.499(17) .
C143 C144 1.59(2) .
C27 C34 1.503(14) .
C27 C26 1.562(13) .
C15 C20 1.438(13) .
C15 C16 1.441(14) .
C26 C28 1.495(13) .
C21 C16 1.415(14) .
C117 C122 1.421(14) .
C117 C118 1.409(15) .
C144 C151 1.43(2) .
C144 N7 1.432(19) .
C16 C17 1.393(14) .
N7 C137 1.284(13) .
C46 C41 1.401(13) .
C46 C45 1.401(13) .
C46 C65 1.414(14) .
C72 C73 1.372(9) .
C72 C77 1.370(9) .
C64 C66 1.520(15) .
C43 C42 1.350(13) .
C43 C44 1.405(14) .
C118 C119 1.399(14) .
C118 C127 1.542(14) .
C44 C45 1.356(14) .
C44 C47 1.451(14) .
C119 C120 1.410(15) .
C41 C42 1.469(14) .
O23 C159 1.228(13) .
C47 C48 1.369(15) .
C84 C85 1.318(15) .
C58 C57 1.373(14) .
C105 C110 1.385(9) .
C105 C106 1.397(9) .
C8 C9 1.349(15) .
C137 C132 1.371(15) .
C127 C128 1.503(16) .
C127 C130 1.493(16) .
C127 C129 1.553(16) .
C101 C102 1.334(15) .
C101 C94 1.424(14) .
C139 C140 1.536(18) .
C139 C136 1.548(17) .
C139 C141 1.497(16) .
C139 C142 1.492(19) .
C125 C124 1.320(14) .
C125 C126 1.436(13) .
C18 C17 1.351(14) .
C18 C19 1.416(15) .
C18 C40 1.425(14) .
C168 C171 1.529(19) .
C168 C169 1.552(16) .
C168 C170 1.581(19) .
C66 C67 1.378(9) .
C66 C71 1.381(9) .
C136 C135 1.380(15) .
C9 C10 1.466(14) .
C99 C97 1.496(18) .
C85 C86 1.399(14) .
C124 C120 1.457(14) .
C151 C156 1.351(9) .
C151 C152 1.363(9) .
C22 C24 1.472(18) .
C22 C25 1.469(16) .
C22 C20 1.555(15) .
C22 C23 1.55(2) .
C20 C19 1.357(14) .
C121 C120 1.354(15) .
C121 C122 1.461(13) .
C97 C100 1.476(16) .
C97 C98 1.511(18) .
C61 C62 1.294(14) .
C61 C57 1.470(14) .
C77 C76 1.380(9) .
C135 C134 1.418(16) .
O20 C161 1.255(13) .
O18 C162 1.402(15) .
O24 C159 1.243(14) .
O21 C157 1.305(16) .
C159 C160 1.424(15) .
C62 C161 1.455(16) 2_646
C40 C160 1.281(14) 2_536
C157 C158 1.489(16) .
C161 C62 1.455(16) 2_656
C110 C109 1.382(9) .
C162 C102 1.459(18) 2_657
C158 C138 1.341(15) 2_567
C53 C50 1.539(16) .
C106 C107 1.382(9) .
C52 C50 1.550(15) .
C13 C11 1.520(14) .
C145 C150 1.386(9) .
C145 C146 1.392(9) .
C138 C158 1.341(15) 2_537
C138 C134 1.444(15) .
C160 C40 1.281(14) 2_566
C109 C108 1.378(9) .
C14 C11 1.506(14) .
C12 C11 1.532(14) .
C50 C42 1.477(14) .
C50 C51 1.549(16) .
C67 C68 1.389(9) .
C102 C162 1.459(18) 2_647
C33 C28 1.376(8) .
C33 C32 1.395(9) .
C28 C29 1.388(9) .
C111 C116 1.370(9) .
C111 C112 1.388(9) .
C57 C56 1.391(15) .
C34 C35 1.379(9) .
C34 C39 1.385(9) .
C29 C30 1.374(9) .
C116 C115 1.374(9) .
C112 C113 1.389(9) .
C35 C36 1.398(9) .
C75 C74 1.368(9) .
C75 C76 1.376(9) .
C39 C38 1.395(9) .
C71 C70 1.394(9) .
C30 C31 1.383(9) .
C36 C37 1.378(9) .
C108 C107 1.371(9) .
C73 C74 1.367(9) .
C113 C114 1.375(9) .
C133 C132 1.401(15) .
C133 C134 1.414(17) .
C114 C115 1.365(9) .
C38 C37 1.389(9) .
C150 C149 1.393(9) .
C149 C148 1.396(10) .
C146 C147 1.396(10) .
C152 C153 1.366(9) .
C68 C69 1.371(9) .
C32 C31 1.381(9) .
C70 C69 1.352(9) .
C148 C147 1.389(10) .
N9 C163 1.271(17) .
N9 C164 1.404(19) .
N9 C165 1.44(2) .
C154 C153 1.354(10) .
C154 C155 1.369(10) .
C155 C156 1.379(10) .

loop_
_platon_squeeze_void_nr
_platon_squeeze_void_average_x
_platon_squeeze_void_average_y
_platon_squeeze_void_average_z
_platon_squeeze_void_volume
_platon_squeeze_void_count_electrons
_platon_squeeze_void_content
1 0.295 -0.045 0.260 1159 163 ' '
2 0.705 0.018 0.740 1159 163 ' '
3 0.276 0.194 0.859 15 2 ' '
4 0.626 0.359 0.337 15 2 ' '
5 0.724 0.694 0.141 15 2 ' '
6 0.374 0.859 0.663 15 2 ' '
